data_7251167
loop_
_publ_author_name
'Gasol-Cardona, Julia'
'Ward, Martin R.'
'Comboni, Davide'
'Hanfland, Micheal'
'Scatena, Rebecca'
'Warren, Mark R.'
'Maloney, Andrew G. P.'
'Oswald, Iain D. H.'

_publ_section_title
;
 Pressure-induced phase behaviour and compressibility of the racemic and
 chiral solid forms, ofloxacin and levofloxacin
;
_journal_issue 47
_journal_name_full CrystEngComm
_journal_page_first 7662
_journal_page_last 7676
_journal_paper_doi 10.1039/D5CE00855G
_journal_volume 27
_journal_year 2025
_chemical_formula_moiety 'C18 H20 F N3 O4, 0.5(H2 O1)'
_chemical_formula_sum 'C18 H21 F N3 O4.5'
_chemical_formula_weight 370.38
_chemical_name_systematic 'Levofloxacin hydrate'
_space_group_crystal_system monoclinic
_space_group_IT_number 5
_space_group_name_Hall 'C 2y'
_space_group_name_H-M_alt 'C 1 2 1'
_atom_sites_solution_hydrogens mixed
_audit_creation_method SHELXL-2019/3
_audit_update_record
;
2025-08-19 deposited with the CCDC.	2025-10-29 downloaded from the CCDC.
;
_cell_angle_alpha 90
_cell_angle_beta 113.447(12)
_cell_angle_gamma 90
_cell_formula_units_Z 8
_cell_length_a 27.928(5)
_cell_length_b 6.4713(4)
_cell_length_c 18.1487(13)
_cell_measurement_pressure 1.68
_cell_measurement_reflns_used 7133
_cell_measurement_temperature 298(2)
_cell_measurement_theta_max 23.279
_cell_measurement_theta_min 3.247
_cell_volume 3009.2(7)
_computing_cell_refinement 'Apex 4 suite'
_computing_data_collection 'Apex 4 suite'
_computing_data_reduction SAINT
_computing_molecular_graphics 'Olex2 1.5-ac7-013 (Dolomanov et al., 2009)'
_computing_publication_material 'Olex2 1.5-ac7-013 (Dolomanov et al., 2009)'
_computing_structure_refinement 'XL  (Sheldrick, 2008)'
_diffrn_ambient_temperature 298(2)
_diffrn_measured_fraction_theta_full 0.317
_diffrn_measured_fraction_theta_max 0.317
_diffrn_measurement_device_type 'Bruker D8 Venture'
_diffrn_radiation_type MoK\a
_diffrn_radiation_wavelength 0.71073
_diffrn_reflns_av_R_equivalents 0.0452
_diffrn_reflns_av_unetI/netI 0.0434
_diffrn_reflns_Laue_measured_fraction_full 0.317
_diffrn_reflns_Laue_measured_fraction_max 0.317
_diffrn_reflns_limit_h_max 16
_diffrn_reflns_limit_h_min -18
_diffrn_reflns_limit_k_max 7
_diffrn_reflns_limit_k_min -7
_diffrn_reflns_limit_l_max 19
_diffrn_reflns_limit_l_min -19
_diffrn_reflns_number 7133
_diffrn_reflns_point_group_measured_fraction_full 0.324
_diffrn_reflns_point_group_measured_fraction_max 0.324
_diffrn_reflns_theta_full 23.279
_diffrn_reflns_theta_max 23.279
_diffrn_reflns_theta_min 3.247
_exptl_absorpt_coefficient_mu 0.127
_exptl_absorpt_correction_T_max 0.7449
_exptl_absorpt_correction_T_min 0.6681
_exptl_absorpt_correction_type multi-scan
_exptl_crystal_colour 'clear colourless'
_exptl_crystal_density_diffrn 1.635
_exptl_crystal_description Lathe
_exptl_crystal_F_000 1560
_exptl_crystal_recrystallization_method 'Re-crystallisation from solvent: acetonitrile'
_exptl_crystal_size_max 0.18
_exptl_crystal_size_mid 0.09
_exptl_crystal_size_min 0.02
_refine_diff_density_max 0.196
_refine_diff_density_min -0.218
_refine_diff_density_rms 0.047
_refine_ls_abs_structure_details
;
 Flack x determined using 406 quotients [(I+)-(I-)]/[(I+)+(I-)]
 (Parsons, Flack and Wagner, Acta Cryst. B69 (2013) 249-259).
;
_refine_ls_abs_structure_Flack -1.1(10)
_refine_ls_extinction_method none
_refine_ls_goodness_of_fit_ref 1.037
_refine_ls_hydrogen_treatment constr
_refine_ls_matrix_type full
_refine_ls_number_parameters 225
_refine_ls_number_reflns 1399
_refine_ls_number_restraints 123
_refine_ls_restrained_S_all 1.723
_refine_ls_R_factor_all 0.0799
_refine_ls_R_factor_gt 0.0603
_refine_ls_shift/su_max 0.000
_refine_ls_shift/su_mean 0.000
_refine_ls_structure_factor_coef Fsqd
_refine_ls_weighting_details 'w=1/[\s^2^(Fo^2^)+(0.1226P)^2^+2.4509P] where P=(Fo^2^+2Fc^2^)/3'
_refine_ls_weighting_scheme calc
_refine_ls_wR_factor_gt 0.1622
_refine_ls_wR_factor_ref 0.1775
_reflns_Friedel_coverage 0.853
_reflns_Friedel_fraction_full 0.333
_reflns_Friedel_fraction_max 0.333
_reflns_number_gt 1128
_reflns_number_total 1399
_reflns_threshold_expression 'I > 2\s(I)'
_cod_data_source_file d5ce00855g2.cif
_cod_data_source_block LH_ME_1p68
_cod_depositor_comments 'Adding full bibliography for 7251165--7251187.cif.'
_cod_original_sg_symbol_H-M 'C 2'
_cod_original_formula_sum 'C18 H21 F N3 O4.50'
_cod_database_code 7251167
_shelx_shelxl_version_number 2019/3
_shelx_space_group_comment
;
The symmetry employed for this shelxl refinement is uniquely defined
by the following loop, which should always be used as a source of
symmetry information in preference to the above space-group names.
They are only intended as comments.
;
_shelx_estimated_absorpt_t_min 0.978
_shelx_estimated_absorpt_t_max 0.997

loop_
_space_group_symop_operation_xyz
'x, y, z'
'-x, y, -z'
'x+1/2, y+1/2, z'
'-x+1/2, y+1/2, -z'

loop_
_atom_site_label
_atom_site_type_symbol
_atom_site_fract_x
_atom_site_fract_y
_atom_site_fract_z
_atom_site_U_iso_or_equiv
_atom_site_adp_type
_atom_site_occupancy
_atom_site_site_symmetry_order
_atom_site_calc_flag
_atom_site_refinement_flags_posn
_atom_site_refinement_flags_adp
_atom_site_refinement_flags_occupancy
_atom_site_disorder_assembly
_atom_site_disorder_group
F1 F 0.2096(8) 0.4467(10) 0.7285(6) 0.037(2) Uiso 1 1 d D U . . .
O1 O 0.3228(10) 0.4706(12) 1.2302(8) 0.043(3) Uiso 1 1 d D U . . .
O2 O 0.3752(9) 0.4698(13) 1.1664(7) 0.047(3) Uiso 1 1 d D U . . .
H2 H 0.372916 0.467315 1.119976 0.071 Uiso 1 1 calc R U . . .
O3 O 0.3386(10) 0.4770(12) 1.0148(7) 0.039(3) Uiso 1 1 d D U . . .
O4 O 0.1026(10) 0.4500(12) 0.8737(7) 0.038(3) Uiso 1 1 d D U . . .
N1 N 0.1907(9) 0.4613(13) 1.0179(8) 0.025(3) Uiso 1 1 d D U . . .
N2 N 0.1107(9) 0.4675(14) 0.7249(8) 0.033(3) Uiso 1 1 d D U . . .
N3 N 0.0138(9) 0.6419(15) 0.6254(8) 0.038(3) Uiso 1 1 d D U . . .
C1 C 0.2343(9) 0.4619(16) 1.0855(9) 0.022(3) Uiso 1 1 d D U . . .
H1 H 0.230761 0.458676 1.134360 0.026 Uiso 1 1 calc R U . . .
C2 C 0.2833(9) 0.4668(15) 1.0869(8) 0.023(4) Uiso 1 1 d D U . . .
C3 C 0.2942(9) 0.4706(17) 1.0165(8) 0.020(3) Uiso 1 1 d D U . . .
C4 C 0.2476(11) 0.4635(15) 0.8664(9) 0.028(3) Uiso 1 1 d D U . . .
H4 H 0.279475 0.466864 0.861544 0.034 Uiso 1 1 calc R U . . .
C5 C 0.2028(10) 0.4570(16) 0.7989(9) 0.020(3) Uiso 1 1 d D U . . .
C6 C 0.1522(10) 0.4623(17) 0.7976(8) 0.027(3) Uiso 1 1 d D U . . .
C7 C 0.1519(10) 0.4567(18) 0.8745(8) 0.028(4) Uiso 1 1 d D U . . .
C8 C 0.1975(10) 0.4579(15) 0.9453(8) 0.019(3) Uiso 1 1 d D U . . .
C9 C 0.2469(10) 0.4653(16) 0.9430(8) 0.022(3) Uiso 1 1 d D U . . .
C10 C 0.3275(9) 0.4690(16) 1.1667(8) 0.026(3) Uiso 1 1 d D U . . .
C11 C 0.0983(10) 0.5365(16) 0.9430(8) 0.034(3) Uiso 1 1 d D U . . .
H11A H 0.063441 0.512169 0.940619 0.040 Uiso 1 1 calc R U . . .
H11B H 0.103701 0.684708 0.943686 0.040 Uiso 1 1 calc R U . . .
C12 C 0.1379(9) 0.4424(17) 1.0190(7) 0.026(3) Uiso 1 1 d D U . . .
H12 H 0.129717 0.296108 1.021630 0.031 Uiso 1 1 calc R U . . .
C13 C 0.1355(14) 0.554(2) 1.0900(11) 0.040(4) Uiso 1 1 d D U . . .
H13A H 0.153143 0.474580 1.137828 0.060 Uiso 1 1 calc R U . . .
H13B H 0.099674 0.573180 1.082133 0.060 Uiso 1 1 calc R U . . .
H13C H 0.152069 0.686702 1.095478 0.060 Uiso 1 1 calc R U . . .
C14 C 0.0619(9) 0.3575(17) 0.7080(9) 0.029(3) Uiso 1 1 d D U . . .
H14A H 0.065586 0.269721 0.753309 0.035 Uiso 1 1 calc R U . . .
H14B H 0.054246 0.269659 0.661388 0.035 Uiso 1 1 calc R U . . .
C15 C 0.0173(10) 0.5048(17) 0.6926(9) 0.038(4) Uiso 1 1 d D U . . .
H15A H -0.015001 0.428697 0.678862 0.045 Uiso 1 1 calc R U . . .
H15B H 0.023282 0.586050 0.740340 0.045 Uiso 1 1 calc R U . . .
C16 C 0.0629(10) 0.759(2) 0.6464(9) 0.041(4) Uiso 1 1 d D U . . .
H16A H 0.068785 0.843860 0.693383 0.050 Uiso 1 1 calc R U . . .
H16B H 0.059755 0.850965 0.602385 0.050 Uiso 1 1 calc R U . . .
C17 C 0.1091(11) 0.6176(18) 0.6635(9) 0.037(4) Uiso 1 1 d D U . . .
H17A H 0.105881 0.546072 0.614746 0.044 Uiso 1 1 calc R U . . .
H17B H 0.141147 0.697489 0.682332 0.044 Uiso 1 1 calc R U . . .
C18 C -0.0311(11) 0.782(2) 0.6039(11) 0.061(5) Uiso 1 1 d D U . . .
H18A H -0.062457 0.702585 0.590533 0.092 Uiso 1 1 calc R U . . .
H18B H -0.033546 0.864271 0.558519 0.092 Uiso 1 1 calc R U . . .
H18C H -0.026567 0.870692 0.648578 0.092 Uiso 1 1 calc R U . . .
F2 F 0.2867(8) 0.7289(10) 0.7640(6) 0.038(2) Uiso 1 1 d D U . . .
O5 O 0.1832(10) 0.7005(13) 0.2614(8) 0.045(3) Uiso 1 1 d D U . . .
O6 O 0.1300(9) 0.7148(14) 0.3225(7) 0.045(3) Uiso 1 1 d D U . . .
H6 H 0.131602 0.706964 0.368545 0.067 Uiso 1 1 calc R U . . .
O7 O 0.1624(8) 0.6784(12) 0.4733(7) 0.039(3) Uiso 1 1 d D U . . .
O8 O 0.3951(10) 0.6955(12) 0.6252(7) 0.041(3) Uiso 1 1 d D U . . .
N4 N 0.3105(8) 0.6622(13) 0.4789(8) 0.029(3) Uiso 1 1 d D U . . .
N5 N 0.3841(9) 0.7157(14) 0.7694(7) 0.029(3) Uiso 1 1 d D U . . .
N6 N 0.4844(10) 0.5848(15) 0.8806(8) 0.033(3) Uiso 1 1 d D U . . .
C19 C 0.2689(9) 0.6669(16) 0.4094(9) 0.027(4) Uiso 1 1 d D U . . .
H19 H 0.274053 0.657587 0.361890 0.033 Uiso 1 1 calc R U . . .
C20 C 0.2194(9) 0.6845(16) 0.4047(8) 0.023(3) Uiso 1 1 d D U . . .
C21 C 0.2071(8) 0.6811(16) 0.4733(8) 0.026(4) Uiso 1 1 d D U . . .
C22 C 0.2468(10) 0.6955(15) 0.6236(9) 0.028(4) Uiso 1 1 d D U . . .
H22 H 0.213965 0.696358 0.625464 0.034 Uiso 1 1 calc R U . . .
C23 C 0.2906(10) 0.7059(16) 0.6924(8) 0.023(3) Uiso 1 1 d D U . . .
C24 C 0.3417(9) 0.7042(17) 0.6973(7) 0.025(3) Uiso 1 1 d D U . . .
C25 C 0.3454(10) 0.6990(18) 0.6215(8) 0.031(4) Uiso 1 1 d D U . . .
C26 C 0.3019(9) 0.6829(14) 0.5493(9) 0.024(3) Uiso 1 1 d D U . . .
C27 C 0.2515(9) 0.6836(15) 0.5502(8) 0.022(4) Uiso 1 1 d D U . . .
C28 C 0.1772(9) 0.6992(17) 0.3236(8) 0.030(4) Uiso 1 1 d D U . . .
C29 C 0.4015(10) 0.7456(17) 0.5514(7) 0.032(3) Uiso 1 1 d D U . . .
H29A H 0.437089 0.717928 0.557701 0.039 Uiso 1 1 calc R U . . .
H29B H 0.394170 0.890805 0.538553 0.039 Uiso 1 1 calc R U . . .
C30 C 0.3641(9) 0.6139(17) 0.4854(8) 0.027(3) Uiso 1 1 d D U . . .
H30 H 0.371439 0.468822 0.501403 0.033 Uiso 1 1 calc R U . . .
C31 C 0.3707(15) 0.644(2) 0.4079(11) 0.042(4) Uiso 1 1 d D U . . .
H31A H 0.362689 0.516769 0.378023 0.063 Uiso 1 1 calc R U . . .
H31B H 0.406046 0.682692 0.419211 0.063 Uiso 1 1 calc R U . . .
H31C H 0.347456 0.750218 0.377050 0.063 Uiso 1 1 calc R U . . .
C32 C 0.4301(9) 0.8402(18) 0.7849(9) 0.032(3) Uiso 1 1 d D U . . .
H32A H 0.434174 0.938805 0.827187 0.038 Uiso 1 1 calc R U . . .
H32B H 0.426133 0.916743 0.736826 0.038 Uiso 1 1 calc R U . . .
C33 C 0.4778(10) 0.7054(18) 0.8095(8) 0.033(3) Uiso 1 1 d D U . . .
H33A H 0.474561 0.612830 0.765772 0.040 Uiso 1 1 calc R U . . .
H33B H 0.508345 0.791085 0.820606 0.040 Uiso 1 1 calc R U . . .
C34 C 0.4384(10) 0.4526(18) 0.8598(9) 0.029(3) Uiso 1 1 d D U . . .
H34A H 0.442134 0.366540 0.905566 0.034 Uiso 1 1 calc R U . . .
H34B H 0.435930 0.362523 0.815775 0.034 Uiso 1 1 calc R U . . .
C35 C 0.3896(11) 0.5763(17) 0.8362(9) 0.030(3) Uiso 1 1 d D U . . .
H35A H 0.359731 0.484184 0.820196 0.037 Uiso 1 1 calc R U . . .
H35B H 0.390363 0.656596 0.881837 0.037 Uiso 1 1 calc R U . . .
C36 C 0.5322(12) 0.462(2) 0.9081(11) 0.057(5) Uiso 1 1 d D U . . .
H36A H 0.534085 0.387935 0.863568 0.085 Uiso 1 1 calc R U . . .
H36B H 0.532211 0.366430 0.948418 0.085 Uiso 1 1 calc R U . . .
H36C H 0.561859 0.552469 0.930393 0.085 Uiso 1 1 calc R U . . .
O9 O 0.000000 0.355(2) 0.500000 0.051(4) Uiso 1 2 d DGS . P . .
H9A H -0.002384 0.449930 0.528850 0.076 Uiso 0.5 1 d DG U P . .
H9B H 0.013826 0.259936 0.532021 0.076 Uiso 0.5 1 d DG U P . .
O10 O 0.000000 0.390(2) 1.000000 0.052(5) Uiso 1 2 d DGS . P . .
H10A H -0.023320 0.463699 1.002738 0.078 Uiso 0.5 1 d DG U P . .
H10B H 0.000348 0.289245 1.028044 0.078 Uiso 0.5 1 d DG U P . .

loop_
_atom_type_symbol
_atom_type_description
_atom_type_scat_dispersion_real
_atom_type_scat_dispersion_imag
_atom_type_scat_source
C C 0.0033 0.0016 'International Tables Vol C Tables 4.2.6.8 and 6.1.1.4'
H H 0.0000 0.0000 'International Tables Vol C Tables 4.2.6.8 and 6.1.1.4'
F F 0.0171 0.0103 'International Tables Vol C Tables 4.2.6.8 and 6.1.1.4'
N N 0.0061 0.0033 'International Tables Vol C Tables 4.2.6.8 and 6.1.1.4'
O O 0.0106 0.0060 'International Tables Vol C Tables 4.2.6.8 and 6.1.1.4'

loop_
_geom_angle_atom_site_label_1
_geom_angle_atom_site_label_2
_geom_angle_atom_site_label_3
_geom_angle
_geom_angle_site_symmetry_1
_geom_angle_site_symmetry_3
_geom_angle_publ_flag
C10 O2 H2 109.5 . . ?
C7 O4 C11 114.5(17) . . ?
C1 N1 C8 116.5(17) . . ?
C1 N1 C12 122.1(11) . . ?
C8 N1 C12 121.1(17) . . ?
C6 N2 C14 123.7(11) . . ?
C6 N2 C17 120.4(16) . . ?
C14 N2 C17 114.9(16) . . ?
C18 N3 C15 111.1(14) . . ?
C18 N3 C16 110.9(12) . . ?
C15 N3 C16 110.2(16) . . ?
N1 C1 C2 123.9(13) . . ?
N1 C1 H1 118.1 . . ?
C2 C1 H1 118.1 . . ?
C1 C2 C3 123.7(16) . . ?
C1 C2 C10 117.3(12) . . ?
C3 C2 C10 119.0(17) . . ?
O3 C3 C2 126.0(17) . . ?
O3 C3 C9 121.6(12) . . ?
C2 C3 C9 112.4(15) . . ?
C5 C4 C9 121.7(18) . . ?
C5 C4 H4 119.2 . . ?
C9 C4 H4 119.2 . . ?
C4 C5 F1 115.2(16) . . ?
C4 C5 C6 124.9(12) . . ?
F1 C5 C6 119.9(18) . . ?
N2 C6 C7 128.5(18) . . ?
N2 C6 C5 118.6(12) . . ?
C7 C6 C5 112.8(16) . . ?
O4 C7 C6 113.3(16) . . ?
O4 C7 C8 123.4(12) . . ?
C6 C7 C8 123.3(17) . . ?
C9 C8 N1 122.1(17) . . ?
C9 C8 C7 121.3(11) . . ?
N1 C8 C7 116.5(17) . . ?
C8 C9 C4 115.7(17) . . ?
C8 C9 C3 121.3(11) . . ?
C4 C9 C3 123.0(18) . . ?
O1 C10 O2 119.3(18) . . ?
O1 C10 C2 124.6(18) . . ?
O2 C10 C2 116.1(13) . . ?
O4 C11 C12 111.0(13) . . ?
O4 C11 H11A 109.4 . . ?
C12 C11 H11A 109.4 . . ?
O4 C11 H11B 109.4 . . ?
C12 C11 H11B 109.4 . . ?
H11A C11 H11B 108.0 . . ?
N1 C12 C13 110.8(18) . . ?
N1 C12 C11 108.9(13) . . ?
C13 C12 C11 108.8(15) . . ?
N1 C12 H12 109.4 . . ?
C13 C12 H12 109.4 . . ?
C11 C12 H12 109.4 . . ?
C12 C13 H13A 109.5 . . ?
C12 C13 H13B 109.5 . . ?
H13A C13 H13B 109.5 . . ?
C12 C13 H13C 109.5 . . ?
H13A C13 H13C 109.5 . . ?
H13B C13 H13C 109.5 . . ?
N2 C14 C15 111.4(11) . . ?
N2 C14 H14A 109.4 . . ?
C15 C14 H14A 109.4 . . ?
N2 C14 H14B 109.4 . . ?
C15 C14 H14B 109.4 . . ?
H14A C14 H14B 108.0 . . ?
N3 C15 C14 108.3(14) . . ?
N3 C15 H15A 110.0 . . ?
C14 C15 H15A 110.0 . . ?
N3 C15 H15B 110.0 . . ?
C14 C15 H15B 110.0 . . ?
H15A C15 H15B 108.4 . . ?
N3 C16 C17 111.7(12) . . ?
N3 C16 H16A 109.3 . . ?
C17 C16 H16A 109.3 . . ?
N3 C16 H16B 109.3 . . ?
C17 C16 H16B 109.3 . . ?
H16A C16 H16B 107.9 . . ?
N2 C17 C16 108.8(15) . . ?
N2 C17 H17A 109.9 . . ?
C16 C17 H17A 109.9 . . ?
N2 C17 H17B 109.9 . . ?
C16 C17 H17B 109.9 . . ?
H17A C17 H17B 108.3 . . ?
N3 C18 H18A 109.5 . . ?
N3 C18 H18B 109.5 . . ?
H18A C18 H18B 109.5 . . ?
N3 C18 H18C 109.5 . . ?
H18A C18 H18C 109.5 . . ?
H18B C18 H18C 109.5 . . ?
C28 O6 H6 109.5 . . ?
C25 O8 C29 116.5(16) . . ?
C19 N4 C26 117.4(17) . . ?
C19 N4 C30 123.5(11) . . ?
C26 N4 C30 118.8(16) . . ?
C24 N5 C32 125.2(11) . . ?
C24 N5 C35 121.3(15) . . ?
C32 N5 C35 112.9(16) . . ?
C33 N6 C36 111.7(14) . . ?
C33 N6 C34 107.3(15) . . ?
C36 N6 C34 111.2(11) . . ?
N4 C19 C20 123.0(14) . . ?
N4 C19 H19 118.5 . . ?
C20 C19 H19 118.5 . . ?
C19 C20 C21 122.7(17) . . ?
C19 C20 C28 117.2(13) . . ?
C21 C20 C28 120.0(16) . . ?
O7 C21 C20 126.3(16) . . ?
O7 C21 C27 118.2(12) . . ?
C20 C21 C27 115.5(16) . . ?
C23 C22 C27 119.1(17) . . ?
C23 C22 H22 120.4 . . ?
C27 C22 H22 120.4 . . ?
F2 C23 C22 119.9(17) . . ?
F2 C23 C24 114.2(17) . . ?
C22 C23 C24 125.8(11) . . ?
N5 C24 C23 122.2(12) . . ?
N5 C24 C25 123.9(17) . . ?
C23 C24 C25 113.8(15) . . ?
O8 C25 C26 122.4(12) . . ?
O8 C25 C24 114.6(16) . . ?
C26 C25 C24 122.8(17) . . ?
C25 C26 N4 117.7(16) . . ?
C25 C26 C27 119.3(11) . . ?
N4 C26 C27 123.0(16) . . ?
C22 C27 C26 119.1(16) . . ?
C22 C27 C21 123.3(17) . . ?
C26 C27 C21 117.6(11) . . ?
O5 C28 O6 119.8(18) . . ?
O5 C28 C20 125.5(18) . . ?
O6 C28 C20 114.7(13) . . ?
O8 C29 C30 107.8(12) . . ?
O8 C29 H29A 110.1 . . ?
C30 C29 H29A 110.1 . . ?
O8 C29 H29B 110.2 . . ?
C30 C29 H29B 110.2 . . ?
H29A C29 H29B 108.5 . . ?
N4 C30 C31 113.1(18) . . ?
N4 C30 C29 107.7(12) . . ?
C31 C30 C29 111.6(14) . . ?
N4 C30 H30 108.1 . . ?
C31 C30 H30 108.1 . . ?
C29 C30 H30 108.1 . . ?
C30 C31 H31A 109.5 . . ?
C30 C31 H31B 109.5 . . ?
H31A C31 H31B 109.5 . . ?
C30 C31 H31C 109.5 . . ?
H31A C31 H31C 109.5 . . ?
H31B C31 H31C 109.5 . . ?
N5 C32 C33 110.3(11) . . ?
N5 C32 H32A 109.6 . . ?
C33 C32 H32A 109.6 . . ?
N5 C32 H32B 109.6 . . ?
C33 C32 H32B 109.6 . . ?
H32A C32 H32B 108.1 . . ?
N6 C33 C32 111.1(15) . . ?
N6 C33 H33A 109.4 . . ?
C32 C33 H33A 109.4 . . ?
N6 C33 H33B 109.4 . . ?
C32 C33 H33B 109.4 . . ?
H33A C33 H33B 108.0 . . ?
N6 C34 C35 111.7(11) . . ?
N6 C34 H34A 109.3 . . ?
C35 C34 H34A 109.3 . . ?
N6 C34 H34B 109.3 . . ?
C35 C34 H34B 109.3 . . ?
H34A C34 H34B 107.9 . . ?
N5 C35 C34 110.5(16) . . ?
N5 C35 H35A 109.6 . . ?
C34 C35 H35A 109.6 . . ?
N5 C35 H35B 109.6 . . ?
C34 C35 H35B 109.6 . . ?
H35A C35 H35B 108.1 . . ?
N6 C36 H36A 109.5 . . ?
N6 C36 H36B 109.5 . . ?
H36A C36 H36B 109.5 . . ?
N6 C36 H36C 109.5 . . ?
H36A C36 H36C 109.5 . . ?
H36B C36 H36C 109.5 . . ?
H9A O9 H9B 103.9 . . ?
H9A O9 H9A 84.1 . 2_556 ?
H9B O9 H9A 149.7 . 2_556 ?
H9A O9 H9B 149.7 . 2_556 ?
H9B O9 H9B 84.0 . 2_556 ?
H9A O9 H9B 103.9 2_556 2_556 ?
H10A O10 H10B 103.7 . . ?
H10A O10 H10A 109.2 . 2_557 ?
H10B O10 H10A 132.8 . 2_557 ?
H10A O10 H10B 132.8 . 2_557 ?
H10B O10 H10B 75.6 . 2_557 ?
H10A O10 H10B 103.7 2_557 2_557 ?

loop_
_geom_bond_atom_site_label_1
_geom_bond_atom_site_label_2
_geom_bond_distance
_geom_bond_site_symmetry_2
_geom_bond_publ_flag
F1 C5 1.365(11) . ?
O1 C10 1.210(12) . ?
O2 C10 1.335(14) . ?
O2 H2 0.8200 . ?
O3 C3 1.254(14) . ?
O4 C7 1.372(14) . ?
O4 C11 1.425(11) . ?
N1 C1 1.341(14) . ?
N1 C8 1.404(11) . ?
N1 C12 1.488(14) . ?
N2 C6 1.368(14) . ?
N2 C14 1.458(15) . ?
N2 C17 1.467(11) . ?
N3 C18 1.468(15) . ?
N3 C15 1.478(11) . ?
N3 C16 1.481(15) . ?
C1 C2 1.360(14) . ?
C1 H1 0.9300 . ?
C2 C3 1.427(13) . ?
C2 C10 1.482(14) . ?
C3 C9 1.457(14) . ?
C4 C5 1.359(15) . ?
C4 C9 1.397(12) . ?
C4 H4 0.9300 . ?
C5 C6 1.405(14) . ?
C6 C7 1.399(12) . ?
C7 C8 1.405(14) . ?
C8 C9 1.396(14) . ?
C11 C12 1.512(14) . ?
C11 H11A 0.9700 . ?
C11 H11B 0.9700 . ?
C12 C13 1.503(12) . ?
C12 H12 0.9800 . ?
C13 H13A 0.9600 . ?
C13 H13B 0.9600 . ?
C13 H13C 0.9600 . ?
C14 C15 1.502(15) . ?
C14 H14A 0.9700 . ?
C14 H14B 0.9700 . ?
C15 H15A 0.9700 . ?
C15 H15B 0.9700 . ?
C16 C17 1.511(15) . ?
C16 H16A 0.9700 . ?
C16 H16B 0.9700 . ?
C17 H17A 0.9700 . ?
C17 H17B 0.9700 . ?
C18 H18A 0.9600 . ?
C18 H18B 0.9600 . ?
C18 H18C 0.9600 . ?
F2 C23 1.355(11) . ?
O5 C28 1.205(12) . ?
O6 C28 1.314(14) . ?
O6 H6 0.8200 . ?
O7 C21 1.250(14) . ?
O8 C25 1.365(14) . ?
O8 C29 1.457(11) . ?
N4 C19 1.333(14) . ?
N4 C26 1.399(12) . ?
N4 C30 1.485(14) . ?
N5 C24 1.373(14) . ?
N5 C32 1.446(14) . ?
N5 C35 1.470(11) . ?
N6 C33 1.455(11) . ?
N6 C36 1.460(15) . ?
N6 C34 1.462(14) . ?
C19 C20 1.356(14) . ?
C19 H19 0.9300 . ?
C20 C21 1.418(13) . ?
C20 C28 1.477(14) . ?
C21 C27 1.452(14) . ?
C22 C23 1.359(15) . ?
C22 C27 1.393(12) . ?
C22 H22 0.9300 . ?
C23 C24 1.394(14) . ?
C24 C25 1.419(13) . ?
C25 C26 1.392(14) . ?
C26 C27 1.412(14) . ?
C29 C30 1.502(14) . ?
C29 H29A 0.9700 . ?
C29 H29B 0.9700 . ?
C30 C31 1.501(12) . ?
C30 H30 0.9800 . ?
C31 H31A 0.9600 . ?
C31 H31B 0.9600 . ?
C31 H31C 0.9600 . ?
C32 C33 1.503(15) . ?
C32 H32A 0.9700 . ?
C32 H32B 0.9700 . ?
C33 H33A 0.9700 . ?
C33 H33B 0.9700 . ?
C34 C35 1.489(15) . ?
C34 H34A 0.9700 . ?
C34 H34B 0.9700 . ?
C35 H35A 0.9700 . ?
C35 H35B 0.9700 . ?
C36 H36A 0.9600 . ?
C36 H36B 0.9600 . ?
C36 H36C 0.9600 . ?
O9 H9A 0.8261 . ?
O9 H9B 0.8295 . ?
O9 H9A 0.8(3) 2_556 ?
O9 H9B 0.8(3) 2_556 ?
O10 H10A 0.8252 . ?
O10 H10B 0.8239 . ?
O10 H10A 0.8(3) 2_557 ?
O10 H10B 0.8(2) 2_557 ?

loop_
_geom_hbond_atom_site_label_D
_geom_hbond_atom_site_label_H
_geom_hbond_atom_site_label_A
_geom_hbond_distance_DH
_geom_hbond_distance_HA
_geom_hbond_distance_DA
_geom_hbond_angle_DHA
_geom_hbond_site_symmetry_A
_geom_hbond_publ_flag
O2 H2 O3 0.82 1.76 2.527(17) 154.0 . yes
O6 H6 O7 0.82 1.76 2.528(15) 156.0 . yes
O9 H9A N3 0.83 2.05 2.842(14) 161.3 . yes

loop_
_geom_torsion_atom_site_label_1
_geom_torsion_atom_site_label_2
_geom_torsion_atom_site_label_3
_geom_torsion_atom_site_label_4
_geom_torsion
_geom_torsion_site_symmetry_1
_geom_torsion_site_symmetry_2
_geom_torsion_site_symmetry_3
_geom_torsion_site_symmetry_4
_geom_torsion_publ_flag
C8 N1 C1 C2 2.5(17) . . . . ?
C12 N1 C1 C2 176.0(10) . . . . ?
N1 C1 C2 C3 -0.4(19) . . . . ?
N1 C1 C2 C10 179.3(9) . . . . ?
C1 C2 C3 O3 179.3(11) . . . . ?
C10 C2 C3 O3 -0.4(17) . . . . ?
C1 C2 C3 C9 -0.9(16) . . . . ?
C10 C2 C3 C9 179.3(9) . . . . ?
C9 C4 C5 F1 -177.2(8) . . . . ?
C9 C4 C5 C6 3.5(18) . . . . ?
C14 N2 C6 C7 -36.3(19) . . . . ?
C17 N2 C6 C7 131.8(15) . . . . ?
C14 N2 C6 C5 142.1(12) . . . . ?
C17 N2 C6 C5 -49.8(18) . . . . ?
C4 C5 C6 N2 176.0(10) . . . . ?
F1 C5 C6 N2 -3.3(16) . . . . ?
C4 C5 C6 C7 -5.3(17) . . . . ?
F1 C5 C6 C7 175.4(9) . . . . ?
C11 O4 C7 C6 -152.6(9) . . . . ?
C11 O4 C7 C8 27.4(17) . . . . ?
N2 C6 C7 O4 2.0(19) . . . . ?
C5 C6 C7 O4 -176.5(10) . . . . ?
N2 C6 C7 C8 -178.0(11) . . . . ?
C5 C6 C7 C8 3.5(17) . . . . ?
C1 N1 C8 C9 -3.2(15) . . . . ?
C12 N1 C8 C9 -176.8(10) . . . . ?
C1 N1 C8 C7 179.8(10) . . . . ?
C12 N1 C8 C7 6.2(14) . . . . ?
O4 C7 C8 C9 -179.9(10) . . . . ?
C6 C7 C8 C9 0.1(19) . . . . ?
O4 C7 C8 N1 -2.8(17) . . . . ?
C6 C7 C8 N1 177.2(10) . . . . ?
N1 C8 C9 C4 -179.2(9) . . . . ?
C7 C8 C9 C4 -2.3(16) . . . . ?
N1 C8 C9 C3 1.9(16) . . . . ?
C7 C8 C9 C3 178.8(10) . . . . ?
C5 C4 C9 C8 0.6(15) . . . . ?
C5 C4 C9 C3 179.5(10) . . . . ?
O3 C3 C9 C8 179.9(11) . . . . ?
C2 C3 C9 C8 0.2(14) . . . . ?
O3 C3 C9 C4 1.1(17) . . . . ?
C2 C3 C9 C4 -178.7(10) . . . . ?
C1 C2 C10 O1 -1.5(16) . . . . ?
C3 C2 C10 O1 178.3(10) . . . . ?
C1 C2 C10 O2 178.7(10) . . . . ?
C3 C2 C10 O2 -1.5(15) . . . . ?
C7 O4 C11 C12 -52.8(16) . . . . ?
C1 N1 C12 C13 36.1(16) . . . . ?
C8 N1 C12 C13 -150.6(11) . . . . ?
C1 N1 C12 C11 155.7(9) . . . . ?
C8 N1 C12 C11 -31.0(13) . . . . ?
O4 C11 C12 N1 53.2(16) . . . . ?
O4 C11 C12 C13 174.1(18) . . . . ?
C6 N2 C14 C15 114.0(13) . . . . ?
C17 N2 C14 C15 -54.7(16) . . . . ?
C18 N3 C15 C14 176.5(13) . . . . ?
C16 N3 C15 C14 -60.1(14) . . . . ?
N2 C14 C15 N3 56.9(17) . . . . ?
C18 N3 C16 C17 -176.3(11) . . . . ?
C15 N3 C16 C17 60.3(14) . . . . ?
C6 N2 C17 C16 -117.5(16) . . . . ?
C14 N2 C17 C16 51.6(16) . . . . ?
N3 C16 C17 N2 -53.8(17) . . . . ?
C26 N4 C19 C20 -2.0(16) . . . . ?
C30 N4 C19 C20 171.2(10) . . . . ?
N4 C19 C20 C21 -5.8(18) . . . . ?
N4 C19 C20 C28 176.8(9) . . . . ?
C19 C20 C21 O7 -173.3(12) . . . . ?
C28 C20 C21 O7 4.1(16) . . . . ?
C19 C20 C21 C27 7.5(16) . . . . ?
C28 C20 C21 C27 -175.1(9) . . . . ?
C27 C22 C23 F2 176.4(8) . . . . ?
C27 C22 C23 C24 -0.6(18) . . . . ?
C32 N5 C24 C23 -137.3(13) . . . . ?
C35 N5 C24 C23 51.3(18) . . . . ?
C32 N5 C24 C25 39.7(17) . . . . ?
C35 N5 C24 C25 -131.6(15) . . . . ?
F2 C23 C24 N5 2.7(17) . . . . ?
C22 C23 C24 N5 179.9(10) . . . . ?
F2 C23 C24 C25 -174.6(8) . . . . ?
C22 C23 C24 C25 2.6(17) . . . . ?
C29 O8 C25 C26 20.5(16) . . . . ?
C29 O8 C25 C24 -164.0(8) . . . . ?
N5 C24 C25 O8 3.2(17) . . . . ?
C23 C24 C25 O8 -179.5(11) . . . . ?
N5 C24 C25 C26 178.6(11) . . . . ?
C23 C24 C25 C26 -4.1(16) . . . . ?
O8 C25 C26 N4 0.2(16) . . . . ?
C24 C25 C26 N4 -174.9(9) . . . . ?
O8 C25 C26 C27 178.8(10) . . . . ?
C24 C25 C26 C27 3.8(16) . . . . ?
C19 N4 C26 C25 -173.7(10) . . . . ?
C30 N4 C26 C25 12.8(13) . . . . ?
C19 N4 C26 C27 7.7(14) . . . . ?
C30 N4 C26 C27 -165.8(10) . . . . ?
C23 C22 C27 C26 -0.1(15) . . . . ?
C23 C22 C27 C21 -177.2(10) . . . . ?
C25 C26 C27 C22 -1.5(15) . . . . ?
N4 C26 C27 C22 177.1(9) . . . . ?
C25 C26 C27 C21 175.8(10) . . . . ?
N4 C26 C27 C21 -5.6(15) . . . . ?
O7 C21 C27 C22 -3.9(16) . . . . ?
C20 C21 C27 C22 175.3(9) . . . . ?
O7 C21 C27 C26 178.9(10) . . . . ?
C20 C21 C27 C26 -1.8(14) . . . . ?
C19 C20 C28 O5 -1.4(17) . . . . ?
C21 C20 C28 O5 -179.0(11) . . . . ?
C19 C20 C28 O6 179.6(11) . . . . ?
C21 C20 C28 O6 2.1(14) . . . . ?
C25 O8 C29 C30 -50.8(16) . . . . ?
C19 N4 C30 C31 20.1(15) . . . . ?
C26 N4 C30 C31 -166.8(10) . . . . ?
C19 N4 C30 C29 143.9(10) . . . . ?
C26 N4 C30 C29 -43.0(12) . . . . ?
O8 C29 C30 N4 59.5(16) . . . . ?
O8 C29 C30 C31 -175.8(18) . . . . ?
C24 N5 C32 C33 -119.5(13) . . . . ?
C35 N5 C32 C33 52.5(15) . . . . ?
C36 N6 C33 C32 -176.6(12) . . . . ?
C34 N6 C33 C32 61.3(13) . . . . ?
N5 C32 C33 N6 -58.1(15) . . . . ?
C33 N6 C34 C35 -60.9(14) . . . . ?
C36 N6 C34 C35 176.7(10) . . . . ?
C24 N5 C35 C34 120.5(15) . . . . ?
C32 N5 C35 C34 -51.8(14) . . . . ?
N6 C34 C35 N5 56.3(14) . . . . ?
